data_4029731
loop_
_publ_author_name
'Whited, Matthew T.'

_publ_section_title
;
 Metal-ligand multiple bonds as frustrated Lewis pairs for C-H
 functionalization.
;
_journal_name_full 'Beilstein journal of organic chemistry'
_journal_page_first 1554
_journal_page_last 1563
_journal_paper_doi 10.3762/bjoc.8.177
_journal_volume 8
_journal_year 2012
_chemical_formula_moiety 'C64 H100 Ag2 F6 Ir2 N2 O8 P4 S2'
_chemical_formula_sum 'C64 H100 Ag2 F6 Ir2 N2 O8 P4 S2'
_chemical_formula_weight 1927.60
_chemical_name_systematic
; 
 ? 
;
_space_group_IT_number 14
_symmetry_cell_setting monoclinic
_symmetry_space_group_name_Hall '-P 2ybc'
_symmetry_space_group_name_H-M 'P 1 21/c 1'
_atom_sites_solution_hydrogens geom
_atom_sites_solution_primary direct
_atom_sites_solution_secondary difmap
_audit_creation_method SHELXL-97
_cell_angle_alpha 90.00
_cell_angle_beta 103.271(3)
_cell_angle_gamma 90.00
_cell_formula_units_Z 2
_cell_length_a 13.8087(13)
_cell_length_b 18.1428(14)
_cell_length_c 15.5037(13)
_cell_measurement_reflns_used 9980
_cell_measurement_temperature 100(2)
_cell_measurement_theta_max 21.95
_cell_measurement_theta_min 2.25
_cell_volume 3780.4(6)
_computing_cell_refinement 'Bruker SAINT'
_computing_data_collection 'Bruker APEX2'
_computing_data_reduction 'Bruker SAINT'
_computing_molecular_graphics 'Bruker SHELXTL'
_computing_publication_material 'Bruker SHELXTL'
_computing_structure_refinement 'SHELXL-97 (Sheldrick, 2008)'
_computing_structure_solution 'SHELXS-97 (Sheldrick, 2008)'
_diffrn_ambient_temperature 100(2)
_diffrn_measured_fraction_theta_full 0.995
_diffrn_measured_fraction_theta_max 0.995
_diffrn_measurement_device_type 'Bruker APEX-II CCD'
_diffrn_measurement_method '\f and \w scans'
_diffrn_radiation_monochromator graphite
_diffrn_radiation_source 'fine-focus sealed tube'
_diffrn_radiation_type MoK\a
_diffrn_radiation_wavelength 0.71073
_diffrn_reflns_av_R_equivalents 0.0836
_diffrn_reflns_av_sigmaI/netI 0.0429
_diffrn_reflns_limit_h_max 15
_diffrn_reflns_limit_h_min -15
_diffrn_reflns_limit_k_max 20
_diffrn_reflns_limit_k_min -20
_diffrn_reflns_limit_l_max 17
_diffrn_reflns_limit_l_min -17
_diffrn_reflns_number 74137
_diffrn_reflns_theta_full 23.32
_diffrn_reflns_theta_max 23.32
_diffrn_reflns_theta_min 1.76
_exptl_absorpt_coefficient_mu 4.223
_exptl_absorpt_correction_T_max 0.911
_exptl_absorpt_correction_T_min 0.751
_exptl_absorpt_correction_type multi-scan
_exptl_absorpt_process_details 'Bruker SADABS'
_exptl_crystal_colour red
_exptl_crystal_density_diffrn 1.693
_exptl_crystal_density_method 'not measured'
_exptl_crystal_description plate
_exptl_crystal_F_000 1912
_exptl_crystal_size_max 0.14
_exptl_crystal_size_mid 0.058
_exptl_crystal_size_min 0.022
_refine_diff_density_max 1.380
_refine_diff_density_min -0.890
_refine_diff_density_rms 0.140
_refine_ls_extinction_method none
_refine_ls_goodness_of_fit_ref 1.977
_refine_ls_hydrogen_treatment constr
_refine_ls_matrix_type full
_refine_ls_number_parameters 419
_refine_ls_number_reflns 5454
_refine_ls_number_restraints 0
_refine_ls_restrained_S_all 1.977
_refine_ls_R_factor_all 0.0655
_refine_ls_R_factor_gt 0.0324
_refine_ls_shift/su_max 0.001
_refine_ls_shift/su_mean 0.000
_refine_ls_structure_factor_coef Fsqd
_refine_ls_weighting_details 'calc w=1/[\s^2^(Fo^2^)+(0.0000P)^2^+0.0000P] where P=(Fo^2^+2Fc^2^)/3'
_refine_ls_weighting_scheme calc
_refine_ls_wR_factor_gt 0.0457
_refine_ls_wR_factor_ref 0.0478
_reflns_number_gt 4066
_reflns_number_total 5454
_reflns_threshold_expression >2sigma(I)
_cod_data_source_file 1860-5397-8-177-S1.cif
_cod_data_source_block mtw106abs
_cod_depositor_comments
;
The following automatic conversions were performed:

'_symmetry_cell_setting' value 'Monoclinic' changed to 'monoclinic'
according to
/usr/data/users/saulius/automatic-downloads/retrospective/Beilstein/lib/dictionaries/cif_core.dic
dictionary named 'cif_core.dic' version 2.4.2 from 2011-04-26.

Automatic conversion script
Id: cif_fix_values 2281 2013-09-26 08:29:07Z andrius 
;
_cod_original_sg_symbol_Hall -P2ybc
_cod_original_sg_symbol_H-M P2(1)/c
_cod_database_code 4029731

loop_
_symmetry_equiv_pos_as_xyz
'x, y, z'
'-x, y+1/2, -z+1/2'
'-x, -y, -z'
'x, -y-1/2, z-1/2'

loop_
_atom_site_label
_atom_site_type_symbol
_atom_site_fract_x
_atom_site_fract_y
_atom_site_fract_z
_atom_site_U_iso_or_equiv
_atom_site_adp_type
_atom_site_occupancy
_atom_site_symmetry_multiplicity
_atom_site_calc_flag
_atom_site_refinement_flags
Ir1 Ir 0.188823(18) 0.043432(13) 0.219428(16) 0.02219(8) Uani 1 1 d .
Ag1 Ag 0.35636(3) 0.00841(2) 0.33483(3) 0.02989(15) Uani 1 1 d .
P1 P 0.26004(12) 0.15415(9) 0.19507(11) 0.0251(5) Uani 1 1 d .
P2 P 0.08339(11) -0.04628(9) 0.24811(10) 0.0230(4) Uani 1 1 d .
N1 N 0.0637(3) 0.1055(2) 0.1987(3) 0.0217(13) Uani 1 1 d .
S1 S 0.55733(14) -0.10400(10) 0.44556(11) 0.0385(5) Uani 1 1 d .
O1 O 0.2721(3) -0.0954(2) 0.1773(3) 0.0354(12) Uani 1 1 d .
O2 O 0.4981(3) -0.0615(2) 0.3733(3) 0.0488(14) Uani 1 1 d .
O3 O 0.5879(3) -0.0657(2) 0.5284(3) 0.0618(17) Uani 1 1 d .
O4 O 0.6336(3) -0.1481(2) 0.4220(3) 0.0443(13) Uani 1 1 d .
F1 F 0.4290(3) -0.2104(2) 0.3945(3) 0.0637(14) Uani 1 1 d .
F2 F 0.5149(3) -0.2209(2) 0.5258(3) 0.0801(16) Uani 1 1 d .
F3 F 0.3984(3) -0.1391(3) 0.4974(3) 0.0838(16) Uani 1 1 d .
C1 C 0.0595(5) 0.1704(3) 0.1453(4) 0.0209(16) Uani 1 1 d .
C2 C -0.0285(4) 0.2004(3) 0.0928(4) 0.0221(16) Uani 1 1 d .
H2 H -0.0894 0.1787 0.0934 0.027 Uiso 1 1 calc R
C3 C -0.0256(5) 0.2611(3) 0.0407(4) 0.0233(17) Uani 1 1 d .
H3 H -0.0851 0.2791 0.0062 0.028 Uiso 1 1 calc R
C4 C 0.0616(5) 0.2967(3) 0.0371(4) 0.0251(17) Uani 1 1 d .
C5 C 0.1494(4) 0.2664(3) 0.0864(4) 0.0207(16) Uani 1 1 d .
H5 H 0.2098 0.2885 0.0850 0.025 Uiso 1 1 calc R
C6 C 0.1488(4) 0.2034(3) 0.1382(4) 0.0205(16) Uani 1 1 d .
C7 C 0.0643(4) 0.3647(3) -0.0173(4) 0.0335(18) Uani 1 1 d .
H7A H 0.0309 0.3553 -0.0777 0.050 Uiso 1 1 calc R
H7B H 0.1322 0.3781 -0.0146 0.050 Uiso 1 1 calc R
H7C H 0.0315 0.4044 0.0056 0.050 Uiso 1 1 calc R
C8 C -0.0185(5) 0.0837(3) 0.2309(4) 0.0191(16) Uani 1 1 d .
C9 C -0.0943(5) 0.1296(3) 0.2458(4) 0.0266(17) Uani 1 1 d .
H9 H -0.0918 0.1796 0.2330 0.032 Uiso 1 1 calc R
C10 C -0.1725(4) 0.1039(3) 0.2786(4) 0.0272(16) Uani 1 1 d .
H10 H -0.2219 0.1364 0.2860 0.033 Uiso 1 1 calc R
C11 C -0.1789(5) 0.0305(3) 0.3008(4) 0.0263(16) Uani 1 1 d .
C12 C -0.1015(4) -0.0148(3) 0.2916(4) 0.0229(16) Uani 1 1 d .
H12 H -0.1023 -0.0639 0.3088 0.028 Uiso 1 1 calc R
C13 C -0.0226(4) 0.0096(3) 0.2577(4) 0.0201(16) Uani 1 1 d .
C14 C -0.2668(4) 0.0022(3) 0.3332(4) 0.0362(18) Uani 1 1 d .
H14A H -0.3145 -0.0190 0.2846 0.054 Uiso 1 1 calc R
H14B H -0.2971 0.0422 0.3580 0.054 Uiso 1 1 calc R
H14C H -0.2450 -0.0347 0.3779 0.054 Uiso 1 1 calc R
C15 C 0.3108(5) 0.2078(3) 0.2970(4) 0.0261(17) Uani 1 1 d .
H15 H 0.3763 0.1873 0.3245 0.031 Uiso 1 1 calc R
C16 C 0.2449(4) 0.1982(3) 0.3614(4) 0.0318(18) Uani 1 1 d .
H16A H 0.2712 0.2264 0.4140 0.048 Uiso 1 1 calc R
H16B H 0.2427 0.1471 0.3767 0.048 Uiso 1 1 calc R
H16C H 0.1790 0.2150 0.3347 0.048 Uiso 1 1 calc R
C17 C 0.3249(5) 0.2895(3) 0.2796(4) 0.0394(19) Uani 1 1 d .
H17A H 0.2616 0.3112 0.2531 0.059 Uiso 1 1 calc R
H17B H 0.3689 0.2948 0.2402 0.059 Uiso 1 1 calc R
H17C H 0.3530 0.3139 0.3346 0.059 Uiso 1 1 calc R
C18 C 0.3499(4) 0.1651(3) 0.1258(4) 0.0286(17) Uani 1 1 d .
H18 H 0.3566 0.2181 0.1163 0.034 Uiso 1 1 calc R
C19 C 0.4530(4) 0.1364(3) 0.1720(4) 0.0390(19) Uani 1 1 d .
H19A H 0.4486 0.0850 0.1853 0.058 Uiso 1 1 calc R
H19B H 0.4772 0.1633 0.2259 0.058 Uiso 1 1 calc R
H19C H 0.4980 0.1428 0.1336 0.058 Uiso 1 1 calc R
C20 C 0.3128(5) 0.1298(3) 0.0347(4) 0.0396(19) Uani 1 1 d .
H20A H 0.3607 0.1377 -0.0004 0.059 Uiso 1 1 calc R
H20B H 0.2505 0.1517 0.0057 0.059 Uiso 1 1 calc R
H20C H 0.3037 0.0778 0.0416 0.059 Uiso 1 1 calc R
C21 C 0.1140(4) -0.1016(3) 0.3497(4) 0.0233(16) Uani 1 1 d .
H21 H 0.0534 -0.1271 0.3558 0.028 Uiso 1 1 calc R
C22 C 0.1934(4) -0.1606(3) 0.3442(4) 0.0306(18) Uani 1 1 d .
H22A H 0.2514 -0.1371 0.3326 0.046 Uiso 1 1 calc R
H22B H 0.1669 -0.1946 0.2973 0.046 Uiso 1 1 calc R
H22C H 0.2113 -0.1868 0.3994 0.046 Uiso 1 1 calc R
C23 C 0.1484(4) -0.0523(3) 0.4307(4) 0.0355(18) Uani 1 1 d .
H23A H 0.1602 -0.0819 0.4834 0.053 Uiso 1 1 calc R
H23B H 0.0980 -0.0164 0.4328 0.053 Uiso 1 1 calc R
H23C H 0.2088 -0.0277 0.4269 0.053 Uiso 1 1 calc R
C24 C 0.0350(4) -0.1120(3) 0.1584(4) 0.0249(17) Uani 1 1 d .
H24 H 0.0914 -0.1420 0.1504 0.030 Uiso 1 1 calc R
C25 C -0.0019(5) -0.0688(3) 0.0732(4) 0.0371(19) Uani 1 1 d .
H25A H -0.0275 -0.1024 0.0255 0.056 Uiso 1 1 calc R
H25B H 0.0523 -0.0413 0.0599 0.056 Uiso 1 1 calc R
H25C H -0.0536 -0.0356 0.0803 0.056 Uiso 1 1 calc R
C26 C -0.0444(4) -0.1650(3) 0.1746(4) 0.0329(18) Uani 1 1 d .
H26A H -0.1044 -0.1382 0.1746 0.049 Uiso 1 1 calc R
H26B H -0.0214 -0.1887 0.2310 0.049 Uiso 1 1 calc R
H26C H -0.0576 -0.2015 0.1286 0.049 Uiso 1 1 calc R
C27 C 0.2836(4) -0.0210(3) 0.1854(4) 0.0310(19) Uani 1 1 d .
H27 H 0.3180 0.0009 0.1430 0.037 Uiso 1 1 calc R
C28 C 0.3259(5) -0.1365(4) 0.1192(5) 0.044(2) Uani 1 1 d .
C29 C 0.2846(5) -0.1136(4) 0.0242(4) 0.056(2) Uani 1 1 d .
H29A H 0.2132 -0.1155 0.0113 0.084 Uiso 1 1 calc R
H29B H 0.3086 -0.1465 -0.0147 0.084 Uiso 1 1 calc R
H29C H 0.3057 -0.0643 0.0156 0.084 Uiso 1 1 calc R
C30 C 0.4364(5) -0.1222(4) 0.1495(5) 0.062(3) Uani 1 1 d .
H30A H 0.4510 -0.0734 0.1322 0.093 Uiso 1 1 calc R
H30B H 0.4722 -0.1576 0.1227 0.093 Uiso 1 1 calc R
H30C H 0.4562 -0.1266 0.2128 0.093 Uiso 1 1 calc R
C31 C 0.3019(5) -0.2168(4) 0.1356(5) 0.064(2) Uani 1 1 d .
H31A H 0.3263 -0.2283 0.1972 0.096 Uiso 1 1 calc R
H31B H 0.3331 -0.2485 0.1005 0.096 Uiso 1 1 calc R
H31C H 0.2312 -0.2240 0.1195 0.096 Uiso 1 1 calc R
C32 C 0.4720(6) -0.1704(5) 0.4662(5) 0.062(3) Uani 1 1 d .

loop_
_atom_site_aniso_label
_atom_site_aniso_U_11
_atom_site_aniso_U_22
_atom_site_aniso_U_33
_atom_site_aniso_U_23
_atom_site_aniso_U_13
_atom_site_aniso_U_12
Ir1 0.02504(14) 0.02076(14) 0.02007(14) 0.00329(14) 0.00370(11) 0.00165(15)
Ag1 0.0312(3) 0.0303(3) 0.0250(3) 0.0057(2) 0.0000(2) -0.0003(2)
P1 0.0273(11) 0.0264(11) 0.0202(10) 0.0028(8) 0.0027(9) -0.0003(8)
P2 0.0291(10) 0.0194(9) 0.0201(9) -0.0009(9) 0.0046(8) 0.0009(9)
N1 0.029(3) 0.017(3) 0.019(3) -0.003(2) 0.007(3) -0.011(3)
S1 0.0462(13) 0.0362(11) 0.0296(12) -0.0013(9) 0.0015(10) 0.0115(10)
O1 0.030(3) 0.039(3) 0.039(3) -0.002(2) 0.011(2) 0.001(2)
O2 0.053(3) 0.051(3) 0.034(3) 0.006(2) -0.006(2) 0.026(2)
O3 0.075(4) 0.071(4) 0.027(3) -0.029(3) -0.013(3) 0.022(3)
O4 0.042(3) 0.044(3) 0.051(3) 0.007(2) 0.020(3) 0.024(2)
F1 0.052(3) 0.067(3) 0.060(3) -0.002(2) -0.011(3) -0.001(2)
F2 0.047(3) 0.110(4) 0.074(3) 0.052(3) -0.004(3) -0.022(3)
F3 0.049(3) 0.153(5) 0.056(3) 0.005(3) 0.026(3) 0.016(3)
C1 0.028(4) 0.018(4) 0.016(4) -0.009(3) 0.005(3) 0.001(3)
C2 0.024(4) 0.020(4) 0.021(4) -0.006(3) 0.001(3) -0.003(3)
C3 0.022(4) 0.025(4) 0.017(4) -0.004(3) -0.008(3) 0.006(3)
C4 0.042(5) 0.017(4) 0.015(4) 0.000(3) 0.007(4) 0.008(4)
C5 0.029(4) 0.017(4) 0.019(4) -0.004(3) 0.011(3) -0.003(3)
C6 0.022(4) 0.025(4) 0.016(4) -0.004(3) 0.006(3) -0.007(3)
C7 0.042(4) 0.030(4) 0.029(4) 0.002(3) 0.007(3) 0.007(3)
C8 0.024(4) 0.019(4) 0.012(4) -0.001(3) -0.001(3) -0.004(3)
C9 0.032(4) 0.021(4) 0.024(4) 0.000(3) 0.000(4) -0.001(4)
C10 0.024(4) 0.027(4) 0.031(4) -0.002(3) 0.009(3) 0.003(3)
C11 0.026(4) 0.025(4) 0.029(4) -0.004(3) 0.007(3) -0.003(4)
C12 0.035(4) 0.016(4) 0.016(4) -0.001(3) 0.004(3) -0.008(3)
C13 0.027(4) 0.020(4) 0.013(4) -0.003(3) 0.004(3) -0.006(3)
C14 0.031(4) 0.035(4) 0.045(5) -0.006(3) 0.012(4) -0.002(3)
C15 0.029(4) 0.027(4) 0.020(4) 0.002(3) 0.002(3) -0.007(4)
C16 0.043(5) 0.029(4) 0.022(4) 0.003(3) 0.004(4) 0.000(3)
C17 0.049(5) 0.041(4) 0.025(4) -0.007(4) 0.002(3) -0.018(4)
C18 0.026(4) 0.026(4) 0.033(4) 0.007(3) 0.005(3) 0.000(3)
C19 0.037(5) 0.040(5) 0.045(5) 0.009(4) 0.019(4) -0.002(4)
C20 0.049(5) 0.042(5) 0.034(5) 0.007(3) 0.020(4) 0.011(4)
C21 0.023(4) 0.019(4) 0.026(4) 0.000(3) 0.002(3) -0.003(3)
C22 0.041(4) 0.022(4) 0.029(4) 0.007(3) 0.009(3) 0.002(3)
C23 0.042(4) 0.036(4) 0.025(4) 0.002(4) 0.002(3) -0.007(4)
C24 0.030(4) 0.021(4) 0.023(4) -0.001(3) 0.005(3) 0.006(3)
C25 0.050(5) 0.034(4) 0.025(4) -0.003(3) 0.002(4) -0.002(3)
C26 0.043(4) 0.022(4) 0.034(4) -0.007(3) 0.009(4) -0.002(3)
C27 0.029(4) 0.034(5) 0.026(4) 0.013(3) -0.002(3) -0.013(3)
C28 0.037(5) 0.049(5) 0.052(6) -0.013(4) 0.023(4) 0.008(4)
C29 0.064(6) 0.072(6) 0.029(5) -0.019(4) 0.004(4) 0.009(4)
C30 0.038(5) 0.082(6) 0.067(6) -0.035(5) 0.013(4) 0.016(4)
C31 0.079(6) 0.035(5) 0.085(7) -0.016(4) 0.034(5) 0.006(4)
C32 0.035(6) 0.112(8) 0.030(5) 0.030(5) -0.007(5) 0.027(5)

loop_
_atom_type_symbol
_atom_type_description
_atom_type_scat_dispersion_real
_atom_type_scat_dispersion_imag
_atom_type_scat_source
C C 0.0033 0.0016 'International Tables Vol C Tables 4.2.6.8 and 6.1.1.4'
H H 0.0000 0.0000 'International Tables Vol C Tables 4.2.6.8 and 6.1.1.4'
N N 0.0061 0.0033 'International Tables Vol C Tables 4.2.6.8 and 6.1.1.4'
O O 0.0106 0.0060 'International Tables Vol C Tables 4.2.6.8 and 6.1.1.4'
F F 0.0171 0.0103 'International Tables Vol C Tables 4.2.6.8 and 6.1.1.4'
P P 0.1023 0.0942 'International Tables Vol C Tables 4.2.6.8 and 6.1.1.4'
S S 0.1246 0.1234 'International Tables Vol C Tables 4.2.6.8 and 6.1.1.4'
Ag Ag -0.8971 1.1015 'International Tables Vol C Tables 4.2.6.8 and 6.1.1.4'
Ir Ir -1.4442 7.9887 'International Tables Vol C Tables 4.2.6.8 and 6.1.1.4'

loop_
_geom_angle_atom_site_label_1
_geom_angle_atom_site_label_2
_geom_angle_atom_site_label_3
_geom_angle
_geom_angle_site_symmetry_1
_geom_angle_site_symmetry_3
C27 Ir1 N1 155.1(2) . .
C27 Ir1 P2 97.11(18) . .
N1 Ir1 P2 82.48(14) . .
C27 Ir1 P1 98.22(19) . .
N1 Ir1 P1 82.52(14) . .
P2 Ir1 P1 164.45(6) . .
C27 Ir1 Ag1 59.69(15) . .
N1 Ir1 Ag1 145.00(12) . .
P2 Ir1 Ag1 101.13(4) . .
P1 Ir1 Ag1 88.88(4) . .
O2 Ag1 O3 85.77(14) . 3_656
O2 Ag1 C27 105.96(18) . .
O3 Ag1 C27 166.02(18) 3_656 .
O2 Ag1 Ir1 150.07(10) . .
O3 Ag1 Ir1 124.16(10) 3_656 .
C27 Ag1 Ir1 44.41(15) . .
C6 P1 C18 105.9(3) . .
C6 P1 C15 105.5(3) . .
C18 P1 C15 105.6(3) . .
C6 P1 Ir1 99.3(2) . .
C18 P1 Ir1 124.3(2) . .
C15 P1 Ir1 114.2(2) . .
C13 P2 C21 105.5(3) . .
C13 P2 C24 105.4(3) . .
C21 P2 C24 105.5(3) . .
C13 P2 Ir1 100.3(2) . .
C21 P2 Ir1 121.58(19) . .
C24 P2 Ir1 116.8(2) . .
C8 N1 C1 120.6(5) . .
C8 N1 Ir1 121.3(4) . .
C1 N1 Ir1 118.0(4) . .
O4 S1 O3 114.5(3) . .
O4 S1 O2 114.6(3) . .
O3 S1 O2 115.6(3) . .
O4 S1 C32 103.0(4) . .
O3 S1 C32 103.9(4) . .
O2 S1 C32 102.8(3) . .
C27 O1 C28 119.2(5) . .
S1 O2 Ag1 142.4(3) . .
S1 O3 Ag1 177.0(3) . 3_656
C6 C1 C2 116.6(5) . .
C6 C1 N1 118.5(5) . .
C2 C1 N1 124.6(6) . .
C3 C2 C1 120.9(6) . .
C3 C2 H2 119.6 . .
C1 C2 H2 119.6 . .
C2 C3 C4 122.9(5) . .
C2 C3 H3 118.5 . .
C4 C3 H3 118.5 . .
C3 C4 C5 116.9(5) . .
C3 C4 C7 122.9(5) . .
C5 C4 C7 120.2(6) . .
C4 C5 C6 121.3(6) . .
C4 C5 H5 119.3 . .
C6 C5 H5 119.3 . .
C1 C6 C5 121.2(5) . .
C1 C6 P1 114.4(4) . .
C5 C6 P1 124.3(5) . .
C4 C7 H7A 109.5 . .
C4 C7 H7B 109.5 . .
H7A C7 H7B 109.5 . .
C4 C7 H7C 109.5 . .
H7A C7 H7C 109.5 . .
H7B C7 H7C 109.5 . .
C9 C8 N1 126.2(6) . .
C9 C8 C13 115.9(6) . .
N1 C8 C13 117.7(6) . .
C10 C9 C8 122.6(6) . .
C10 C9 H9 118.7 . .
C8 C9 H9 118.7 . .
C9 C10 C11 121.3(6) . .
C9 C10 H10 119.4 . .
C11 C10 H10 119.4 . .
C12 C11 C10 116.8(6) . .
C12 C11 C14 122.3(5) . .
C10 C11 C14 120.9(6) . .
C11 C12 C13 122.9(6) . .
C11 C12 H12 118.6 . .
C13 C12 H12 118.6 . .
C12 C13 C8 120.3(6) . .
C12 C13 P2 124.8(5) . .
C8 C13 P2 114.9(5) . .
C11 C14 H14A 109.5 . .
C11 C14 H14B 109.5 . .
H14A C14 H14B 109.5 . .
C11 C14 H14C 109.5 . .
H14A C14 H14C 109.5 . .
H14B C14 H14C 109.5 . .
C16 C15 C17 110.4(5) . .
C16 C15 P1 109.7(4) . .
C17 C15 P1 113.5(4) . .
C16 C15 H15 107.7 . .
C17 C15 H15 107.7 . .
P1 C15 H15 107.7 . .
C15 C16 H16A 109.5 . .
C15 C16 H16B 109.5 . .
H16A C16 H16B 109.5 . .
C15 C16 H16C 109.5 . .
H16A C16 H16C 109.5 . .
H16B C16 H16C 109.5 . .
C15 C17 H17A 109.5 . .
C15 C17 H17B 109.5 . .
H17A C17 H17B 109.5 . .
C15 C17 H17C 109.5 . .
H17A C17 H17C 109.5 . .
H17B C17 H17C 109.5 . .
C20 C18 C19 111.6(5) . .
C20 C18 P1 111.6(4) . .
C19 C18 P1 111.9(4) . .
C20 C18 H18 107.2 . .
C19 C18 H18 107.2 . .
P1 C18 H18 107.2 . .
C18 C19 H19A 109.5 . .
C18 C19 H19B 109.5 . .
H19A C19 H19B 109.5 . .
C18 C19 H19C 109.5 . .
H19A C19 H19C 109.5 . .
H19B C19 H19C 109.5 . .
C18 C20 H20A 109.5 . .
C18 C20 H20B 109.5 . .
H20A C20 H20B 109.5 . .
C18 C20 H20C 109.5 . .
H20A C20 H20C 109.5 . .
H20B C20 H20C 109.5 . .
C23 C21 C22 111.0(4) . .
C23 C21 P2 110.7(4) . .
C22 C21 P2 111.0(4) . .
C23 C21 H21 108.0 . .
C22 C21 H21 108.0 . .
P2 C21 H21 108.0 . .
C21 C22 H22A 109.5 . .
C21 C22 H22B 109.5 . .
H22A C22 H22B 109.5 . .
C21 C22 H22C 109.5 . .
H22A C22 H22C 109.5 . .
H22B C22 H22C 109.5 . .
C21 C23 H23A 109.5 . .
C21 C23 H23B 109.5 . .
H23A C23 H23B 109.5 . .
C21 C23 H23C 109.5 . .
H23A C23 H23C 109.5 . .
H23B C23 H23C 109.5 . .
C25 C24 C26 111.1(5) . .
C25 C24 P2 108.3(4) . .
C26 C24 P2 115.8(4) . .
C25 C24 H24 107.1 . .
C26 C24 H24 107.1 . .
P2 C24 H24 107.1 . .
C24 C25 H25A 109.5 . .
C24 C25 H25B 109.5 . .
H25A C25 H25B 109.5 . .
C24 C25 H25C 109.5 . .
H25A C25 H25C 109.5 . .
H25B C25 H25C 109.5 . .
C24 C26 H26A 109.5 . .
C24 C26 H26B 109.5 . .
H26A C26 H26B 109.5 . .
C24 C26 H26C 109.5 . .
H26A C26 H26C 109.5 . .
H26B C26 H26C 109.5 . .
O1 C27 Ir1 123.9(5) . .
O1 C27 Ag1 109.2(4) . .
Ir1 C27 Ag1 75.9(2) . .
O1 C27 H27 113.8 . .
Ir1 C27 H27 113.8 . .
Ag1 C27 H27 113.8 . .
O1 C28 C29 108.8(5) . .
O1 C28 C30 109.5(5) . .
C29 C28 C30 112.6(7) . .
O1 C28 C31 102.7(6) . .
C29 C28 C31 112.2(6) . .
C30 C28 C31 110.7(6) . .
C28 C29 H29A 109.5 . .
C28 C29 H29B 109.5 . .
H29A C29 H29B 109.5 . .
C28 C29 H29C 109.5 . .
H29A C29 H29C 109.5 . .
H29B C29 H29C 109.5 . .
C28 C30 H30A 109.5 . .
C28 C30 H30B 109.5 . .
H30A C30 H30B 109.5 . .
C28 C30 H30C 109.5 . .
H30A C30 H30C 109.5 . .
H30B C30 H30C 109.5 . .
C28 C31 H31A 109.5 . .
C28 C31 H31B 109.5 . .
H31A C31 H31B 109.5 . .
C28 C31 H31C 109.5 . .
H31A C31 H31C 109.5 . .
H31B C31 H31C 109.5 . .
F2 C32 F1 104.1(7) . .
F2 C32 F3 106.9(7) . .
F1 C32 F3 107.2(6) . .
F2 C32 S1 112.6(5) . .
F1 C32 S1 113.9(6) . .
F3 C32 S1 111.5(7) . .

loop_
_geom_bond_atom_site_label_1
_geom_bond_atom_site_label_2
_geom_bond_distance
_geom_bond_site_symmetry_2
Ir1 C27 1.917(6) .
Ir1 N1 2.025(5) .
Ir1 P2 2.2942(17) .
Ir1 P1 2.3055(17) .
Ir1 Ag1 2.6564(5) .
Ag1 O2 2.293(4) .
Ag1 O3 2.328(4) 3_656
Ag1 C27 2.365(6) .
P1 C6 1.820(6) .
P1 C18 1.828(7) .
P1 C15 1.851(5) .
P2 C13 1.814(6) .
P2 C21 1.832(6) .
P2 C24 1.838(5) .
N1 C8 1.398(7) .
N1 C1 1.432(7) .
S1 O4 1.435(4) .
S1 O3 1.436(4) .
S1 O2 1.449(4) .
S1 C32 1.765(9) .
O1 C27 1.361(6) .
O1 C28 1.492(8) .
O3 Ag1 2.328(4) 3_656
F1 C32 1.345(8) .
F2 C32 1.339(7) .
F3 C32 1.347(9) .
C1 C6 1.398(8) .
C1 C2 1.408(7) .
C2 C3 1.373(7) .
C2 H2 0.9300 .
C3 C4 1.378(8) .
C3 H3 0.9300 .
C4 C5 1.390(7) .
C4 C7 1.500(7) .
C5 C6 1.399(7) .
C5 H5 0.9300 .
C7 H7A 0.9600 .
C7 H7B 0.9600 .
C7 H7C 0.9600 .
C8 C9 1.397(8) .
C8 C13 1.412(7) .
C9 C10 1.377(8) .
C9 H9 0.9300 .
C10 C11 1.383(7) .
C10 H10 0.9300 .
C11 C12 1.382(7) .
C11 C14 1.507(8) .
C12 C13 1.386(8) .
C12 H12 0.9300 .
C14 H14A 0.9600 .
C14 H14B 0.9600 .
C14 H14C 0.9600 .
C15 C16 1.508(8) .
C15 C17 1.527(7) .
C15 H15 0.9800 .
C16 H16A 0.9600 .
C16 H16B 0.9600 .
C16 H16C 0.9600 .
C17 H17A 0.9600 .
C17 H17B 0.9600 .
C17 H17C 0.9600 .
C18 C20 1.529(7) .
C18 C19 1.531(7) .
C18 H18 0.9800 .
C19 H19A 0.9600 .
C19 H19B 0.9600 .
C19 H19C 0.9600 .
C20 H20A 0.9600 .
C20 H20B 0.9600 .
C20 H20C 0.9600 .
C21 C23 1.526(7) .
C21 C22 1.550(7) .
C21 H21 0.9800 .
C22 H22A 0.9600 .
C22 H22B 0.9600 .
C22 H22C 0.9600 .
C23 H23A 0.9600 .
C23 H23B 0.9600 .
C23 H23C 0.9600 .
C24 C25 1.520(7) .
C24 C26 1.522(8) .
C24 H24 0.9800 .
C25 H25A 0.9600 .
C25 H25B 0.9600 .
C25 H25C 0.9600 .
C26 H26A 0.9600 .
C26 H26B 0.9600 .
C26 H26C 0.9600 .
C27 H27 0.9800 .
C28 C29 1.511(8) .
C28 C30 1.512(8) .
C28 C31 1.528(8) .
C29 H29A 0.9600 .
C29 H29B 0.9600 .
C29 H29C 0.9600 .
C30 H30A 0.9600 .
C30 H30B 0.9600 .
C30 H30C 0.9600 .
C31 H31A 0.9600 .
C31 H31B 0.9600 .
C31 H31C 0.9600 .
